data_2105923
loop_
_publ_author_name
'Allan, David R.'
'Bailey, Daniel'
'Bird, Nigel'
'Blake, Alexander J.'
'Champness, Neil R.'
'Huang, Deguang'
'Keane, Conal P.'
'McMaster, Jonathan'
'Prior, Timothy J.'
'Tidey, Jeremiah P.'
'Schr\"oder, Martin'

_publ_section_title
;
 High-pressure studies of palladium and platinum thioether macrocyclic
 dihalide complexes
;
_journal_coeditor_code XK5015
_journal_issue 3
_journal_name_full 'Acta Crystallographica Section B'
_journal_page_first 469
_journal_page_last 486
_journal_paper_doi 10.1107/S2052520614008786
_journal_volume 70
_journal_year 2014
_chemical_formula_moiety 'C6 H12 I2 Pd S3'
_chemical_formula_sum 'C6 H12 I2 Pd S3'
_chemical_formula_weight 540.54
_chemical_name_systematic
;
 ?
;
_space_group_IT_number 19
_symmetry_cell_setting orthorhombic
_symmetry_space_group_name_Hall 'P 2ac 2ab'
_symmetry_space_group_name_H-M 'P 21 21 21'
_atom_sites_solution_hydrogens geom
_atom_sites_solution_primary isomor
_audit_creation_method SHELXL97
_cell_angle_alpha 90.00
_cell_angle_beta 90.00
_cell_angle_gamma 90.00
_cell_formula_units_Z 4
_cell_length_a 7.0690(15)
_cell_length_b 11.486(6)
_cell_length_c 12.321(6)
_cell_measurement_pressure 5770000
_cell_measurement_reflns_used 1846
_cell_measurement_temperature 296(2)
_cell_measurement_theta_max 29.4265
_cell_measurement_theta_min 2.3497
_cell_volume 1000.4(7)
_computing_cell_refinement
;
CrysAlisPro, Oxford Diffraction Ltd.,
Version 1.171.34.40 (release 27-08-2010 CrysAlis171 .NET)
(compiled Aug 27 2010,11:50:40)
;
_computing_data_collection
;
CrysAlisPro, Oxford Diffraction Ltd.,
Version 1.171.34.40 (release 27-08-2010 CrysAlis171 .NET)
(compiled Aug 27 2010,11:50:40)
;
_computing_data_reduction
;
CrysAlisPro, Oxford Diffraction Ltd.,
Version 1.171.34.40 (release 27-08-2010 CrysAlis171 .NET)
(compiled Aug 27 2010,11:50:40)
;
_computing_molecular_graphics 'Bruker SHELXTL (Sheldrick, 2008)'
_computing_publication_material 'enCIFer (Allen et al., 2004);PLATON (Spek, 2003);SHELXTL (Sheldrick, 2008)'
_computing_structure_refinement 'SHELXL97 (Sheldrick, 2008)'
_diffrn_ambient_temperature 296(2)
_diffrn_detector_area_resol_mean 28.57
_diffrn_measured_fraction_theta_full 0.475
_diffrn_measured_fraction_theta_max 0.411
_diffrn_measurement_device_type 'CrystalLogic kappa goniometer; Rigaku Saturn 724+ CCD area detector'
_diffrn_measurement_method '\w scans'
_diffrn_radiation_monochromator 'silicon double crystal'
_diffrn_radiation_source 'Diamond Light Source Beamline I19'
_diffrn_radiation_type synchrotron
_diffrn_radiation_wavelength 0.6889
_diffrn_reflns_av_R_equivalents 0.065
_diffrn_reflns_av_sigmaI/netI 0.097
_diffrn_reflns_limit_h_max 10
_diffrn_reflns_limit_h_min -8
_diffrn_reflns_limit_k_max 12
_diffrn_reflns_limit_k_min -11
_diffrn_reflns_limit_l_max 11
_diffrn_reflns_limit_l_min -13
_diffrn_reflns_number 3526
_diffrn_reflns_theta_full 27.50
_diffrn_reflns_theta_max 29.40
_diffrn_reflns_theta_min 2.35
_exptl_absorpt_coefficient_mu 8.594
_exptl_absorpt_correction_T_max 1.000
_exptl_absorpt_correction_T_min 0.477
_exptl_absorpt_correction_type multi-scan
_exptl_absorpt_process_details
;
CrysAlisPro, Oxford Diffraction Ltd.,
Version 1.171.34.40 (release 27-08-2010 CrysAlis171 .NET)
(compiled Aug 27 2010,11:50:40)
Empirical absorption correction using spherical harmonics,
 implemented in SCALE3 ABSPACK scaling algorithm.
;
_exptl_crystal_colour red
_exptl_crystal_density_diffrn 3.589
_exptl_crystal_description needle
_exptl_crystal_F_000 992
_exptl_crystal_size_max 0.17
_exptl_crystal_size_mid 0.04
_exptl_crystal_size_min 0.02
_refine_diff_density_max 1.52
_refine_diff_density_min -1.35
_refine_ls_abs_structure_details 'Flack H D (1983), Acta Cryst. A39, 876-881'
_refine_ls_abs_structure_Flack 0.01(11)
_refine_ls_extinction_method none
_refine_ls_goodness_of_fit_ref 1.17
_refine_ls_hydrogen_treatment constr
_refine_ls_matrix_type full
_refine_ls_number_parameters 109
_refine_ls_number_reflns 1190
_refine_ls_number_restraints 93
_refine_ls_restrained_S_all 1.13
_refine_ls_R_factor_all 0.0892
_refine_ls_R_factor_gt 0.0652
_refine_ls_shift/su_max 0.007
_refine_ls_shift/su_mean 0.001
_refine_ls_structure_factor_coef Fsqd
_refine_ls_weighting_details 'calc w=1/[\s^2^(Fo^2^)+(0.067P)^2^+0.203P] where P=(Fo^2^+2Fc^2^)/3'
_refine_ls_weighting_scheme calc
_refine_ls_wR_factor_gt 0.136
_refine_ls_wR_factor_ref 0.151
_reflns_number_gt 930
_reflns_number_total 1190
_reflns_threshold_expression >2sigma(I)
_cod_data_source_file xk5015sup1.cif
_cod_data_source_block cmpd_5_57.7_kbar
_cod_database_code 2105923
_cod_database_fobs_code 2105923

loop_
_symmetry_equiv_pos_as_xyz
'x, y, z'
'-x+1/2, -y, z+1/2'
'-x, y+1/2, -z+1/2'
'x+1/2, -y+1/2, -z'

loop_
_atom_site_type_symbol
_atom_site_label
_atom_site_fract_x
_atom_site_fract_y
_atom_site_fract_z
_atom_site_U_iso_or_equiv
_atom_site_adp_type
_atom_site_calc_flag
_atom_site_refinement_flags
_atom_site_occupancy
_atom_site_symmetry_multiplicity
Pd Pd1 0.9047(2) 0.12587(19) 0.60374(16) 0.0220(5) Uani d U 1 1
I I1 0.73201(19) 0.25400(16) 0.74293(15) 0.0312(4) Uani d U 1 1
I I2 1.16722(17) 0.07192(14) 0.74295(15) 0.0249(4) Uani d U 1 1
S S1 0.6912(8) -0.0933(6) 0.6074(6) 0.0267(13) Uani d U 1 1
S S4 0.6809(7) 0.1845(6) 0.4849(6) 0.0236(12) Uani d U 1 1
S S7 1.0497(7) 0.0293(6) 0.4651(6) 0.0207(11) Uani d U 1 1
C C2 0.531(3) -0.037(2) 0.509(2) 0.030(3) Uani d U 1 1
H H2A 0.5784 -0.0589 0.4378 0.036 Uiso calc R 1 1
H H2B 0.4110 -0.0770 0.5185 0.036 Uiso calc R 1 1
C C3 0.493(3) 0.085(2) 0.507(2) 0.027(3) Uani d U 1 1
H H3A 0.4350 0.1048 0.5758 0.032 Uiso calc R 1 1
H H3B 0.3993 0.0985 0.4511 0.032 Uiso calc R 1 1
C C5 0.766(3) 0.137(2) 0.3527(19) 0.022(3) Uani d U 1 1
H H5A 0.6576 0.1272 0.3053 0.027 Uiso calc R 1 1
H H5B 0.8434 0.1988 0.3223 0.027 Uiso calc R 1 1
C C6 0.877(3) 0.028(2) 0.351(2) 0.020(3) Uani d U 1 1
H H6A 0.9443 0.0211 0.2826 0.025 Uiso calc R 1 1
H H6B 0.7936 -0.0385 0.3582 0.025 Uiso calc R 1 1
C C8 1.045(2) -0.120(2) 0.5032(19) 0.019(2) Uani d U 1 1
H H8A 1.1004 -0.1653 0.4445 0.023 Uiso calc R 1 1
H H8C 1.1268 -0.1300 0.5660 0.023 Uiso calc R 1 1
C C9 0.857(3) -0.172(2) 0.530(2) 0.020(3) Uani d U 1 1
H H9C 0.8798 -0.2448 0.5673 0.024 Uiso calc R 1 1
H H9A 0.7961 -0.1914 0.4615 0.024 Uiso calc R 1 1

loop_
_atom_site_aniso_label
_atom_site_aniso_U_11
_atom_site_aniso_U_22
_atom_site_aniso_U_33
_atom_site_aniso_U_12
_atom_site_aniso_U_13
_atom_site_aniso_U_23
Pd1 0.0198(7) 0.0278(16) 0.0184(16) -0.0004(9) -0.0058(8) -0.0007(7)
I1 0.0461(8) 0.0279(15) 0.0195(15) 0.0020(7) -0.0032(9) -0.0012(7)
I2 0.0243(6) 0.0317(15) 0.0188(14) 0.0000(6) -0.0044(9) 0.0036(7)
S1 0.028(2) 0.032(3) 0.020(4) -0.005(2) 0.006(2) -0.0049(19)
S4 0.020(2) 0.030(4) 0.020(3) 0.004(2) -0.005(2) -0.007(2)
S7 0.019(2) 0.022(4) 0.021(3) -0.001(2) -0.0028(19) 0.0037(19)
C2 0.019(5) 0.038(5) 0.033(7) -0.005(3) 0.000(5) -0.008(5)
C3 0.019(4) 0.039(5) 0.023(7) 0.000(4) -0.004(4) -0.013(5)
C5 0.025(5) 0.024(7) 0.017(3) 0.005(5) -0.007(4) -0.003(5)
C6 0.023(6) 0.021(7) 0.017(4) 0.002(5) -0.002(4) 0.001(4)
C8 0.018(5) 0.023(4) 0.017(7) -0.004(5) -0.004(5) 0.003(4)
C9 0.021(5) 0.028(4) 0.012(7) -0.007(4) 0.001(5) -0.002(4)

loop_
_atom_type_symbol
_atom_type_description
_atom_type_scat_dispersion_real
_atom_type_scat_dispersion_imag
_atom_type_scat_source
C C 0.0033 0.0016 'International Tables Vol C Tables 4.2.6.8 and 6.1.1.4'
H H 0.0000 0.0000 'International Tables Vol C Tables 4.2.6.8 and 6.1.1.4'
S S 0.1246 0.1234 'International Tables Vol C Tables 4.2.6.8 and 6.1.1.4'
Pd Pd -0.9988 1.0072 'International Tables Vol C Tables 4.2.6.8 and 6.1.1.4'
I I -0.4742 1.8119 'International Tables Vol C Tables 4.2.6.8 and 6.1.1.4'

loop_
_geom_angle_atom_site_label_1
_geom_angle_atom_site_label_2
_geom_angle_atom_site_label_3
_geom_angle_site_symmetry_3
_geom_angle
S4 Pd1 S7 . 88.5(2)
S4 Pd1 I1 . 85.92(17)
S7 Pd1 I1 . 173.03(19)
S4 Pd1 I2 . 176.4(2)
S7 Pd1 I2 . 93.29(16)
I1 Pd1 I2 . 92.03(9)
S4 Pd1 S1 . 84.6(2)
S7 Pd1 S1 . 80.0(2)
I1 Pd1 S1 . 103.68(15)
I2 Pd1 S1 . 98.77(15)
S4 Pd1 S4 4_556 90.18(11)
S7 Pd1 S4 4_556 78.2(2)
I1 Pd1 S4 4_556 97.54(14)
I2 Pd1 S4 4_556 87.18(14)
S1 Pd1 S4 4_556 157.68(19)
Pd1 I1 I2 3_756 120.13(8)
C9 S1 C2 . 103.8(12)
C9 S1 Pd1 . 95.2(8)
C2 S1 Pd1 . 90.4(9)
C3 S4 C5 . 101.0(12)
C3 S4 Pd1 . 103.4(9)
C5 S4 Pd1 . 105.0(7)
C8 S7 C6 . 100.3(10)
C8 S7 Pd1 . 105.3(8)
C6 S7 Pd1 . 106.0(7)
C3 C2 S1 . 119.0(17)
C3 C2 H2A . 107.5
S1 C2 H2A . 107.7
C3 C2 H2B . 107.6
S1 C2 H2B . 107.5
H2A C2 H2B . 107.0
C2 C3 S4 . 119.9(16)
C2 C3 H3A . 107.4
S4 C3 H3A . 107.3
C2 C3 H3B . 107.2
S4 C3 H3B . 107.5
H3A C3 H3B . 106.9
C6 C5 S4 . 116.2(17)
C6 C5 H5A . 108.3
S4 C5 H5A . 108.3
C6 C5 H5B . 108.0
S4 C5 H5B . 108.3
H5A C5 H5B . 107.4
C5 C6 S7 . 109.3(16)
C5 C6 H6A . 110.0
S7 C6 H6A . 110.0
C5 C6 H6B . 109.6
S7 C6 H6B . 109.7
H6A C6 H6B . 108.2
C9 C8 S7 . 117.0(15)
C9 C8 H8A . 108.1
S7 C8 H8A . 108.0
C9 C8 H8C . 108.1
S7 C8 H8C . 108.0
H8A C8 H8C . 107.2
C8 C9 S1 . 120.5(18)
C8 C9 H9C . 108.0
S1 C9 H9C . 107.2
C8 C9 H9A . 107.3
S1 C9 H9A . 107.3
H9C C9 H9A . 106.9

loop_
_geom_bond_atom_site_label_1
_geom_bond_atom_site_label_2
_geom_bond_site_symmetry_2
_geom_bond_distance
Pd1 S4 . 2.259(6)
Pd1 S7 . 2.280(7)
Pd1 I1 . 2.569(3)
Pd1 I2 . 2.602(2)
Pd1 S1 . 2.935(7)
Pd1 S4 4_556 3.122(6)
I1 I2 3_756 3.724(3)
S1 C9 . 1.76(2)
S1 C2 . 1.78(3)
S4 C3 . 1.77(3)
S4 C5 . 1.82(2)
S7 C8 . 1.78(3)
S7 C6 . 1.86(2)
C2 C3 . 1.43(4)
C2 H2A . 0.9700
C2 H2B . 0.9700
C3 H3A . 0.9700
C3 H3B . 0.9700
C5 C6 . 1.48(3)
C5 H5A . 0.9700
C5 H5B . 0.9700
C6 H6A . 0.9700
C6 H6B . 0.9700
C8 C9 . 1.50(3)
C8 H8A . 0.9700
C8 H8C . 0.9700
C9 H9C . 0.9700
C9 H9A . 0.9700
